data_4320823
loop_
_publ_author_name
'Kajal Krishna Rajak'
'Bharat Baruah'
'Sankar Prasad Rath'
'Animesh Chakravorty'

_publ_section_title
;
 Sugar Binding to VO3+. Synthesis and Structure of a New Mannopyranoside
 Vanadate
;
_journal_name_full 'Inorganic Chemistry'
_journal_page_first 1598
_journal_page_last 1601
_journal_paper_doi 10.1021/ic9910460
_journal_volume 39
_journal_year 2000
_chemical_formula_sum 'C28 H27 N2 O9 V'
_chemical_formula_weight 586.46
_chemical_name_systematic
; 
 ? 
;
_space_group_IT_number 4
_symmetry_cell_setting monoclinic
_symmetry_space_group_name_Hall 'P 2yb'
_symmetry_space_group_name_H-M 'P 1 21 1'
_atom_sites_solution_hydrogens geom
_atom_sites_solution_primary direct
_atom_sites_solution_secondary difmap
_audit_creation_method SHELXL
_cell_angle_alpha 90.00
_cell_angle_beta 97.66(5)
_cell_angle_gamma 90.00
_cell_formula_units_Z 2
_cell_length_a 11.357(7)
_cell_length_b 9.613(5)
_cell_length_c 12.326(7)
_cell_measurement_reflns_used 30
_cell_measurement_temperature 293(2)
_cell_measurement_theta_max 15
_cell_measurement_theta_min 7.5
_cell_volume 1333.7(13)
_computing_structure_refinement 'SHELXL-93 (Sheldrick, 1993)'
_computing_structure_solution 'SHELXS-86 (Sheldrick, 1990)'
_diffrn_ambient_temperature 293(2)
_diffrn_radiation_monochromator graphite
_diffrn_radiation_source 'fine-focus sealed tube'
_diffrn_radiation_type MoK\a
_diffrn_radiation_wavelength 0.71073
_diffrn_reflns_av_R_equivalents 0.0299
_diffrn_reflns_av_sigmaI/netI 0.0593
_diffrn_reflns_limit_h_max 13
_diffrn_reflns_limit_h_min 0
_diffrn_reflns_limit_k_max 11
_diffrn_reflns_limit_k_min 0
_diffrn_reflns_limit_l_max 14
_diffrn_reflns_limit_l_min -14
_diffrn_reflns_number 2839
_diffrn_reflns_theta_max 25.05
_diffrn_reflns_theta_min 1.81
_exptl_absorpt_coefficient_mu 0.430
_exptl_absorpt_correction_T_max 0.837
_exptl_absorpt_correction_T_min 0.811
_exptl_absorpt_correction_type semi-empirical
_exptl_crystal_colour Dark_red
_exptl_crystal_density_diffrn 1.460
_exptl_crystal_description PARALELLOPIPED
_exptl_crystal_F_000 608
_exptl_crystal_size_max 0.4
_exptl_crystal_size_mid 0.3
_exptl_crystal_size_min 0.3
_refine_diff_density_max 0.346
_refine_diff_density_min -0.429
_refine_diff_density_rms 0.061
_refine_ls_abs_structure_details 'Flack H D (1983), Acta Cryst. A39, 876-881'
_refine_ls_abs_structure_Flack 0.01(5)
_refine_ls_extinction_method none
_refine_ls_goodness_of_fit_all 1.036
_refine_ls_goodness_of_fit_obs 1.069
_refine_ls_matrix_type full
_refine_ls_number_parameters 325
_refine_ls_number_reflns 2523
_refine_ls_number_restraints 1
_refine_ls_restrained_S_all 1.135
_refine_ls_restrained_S_obs 1.069
_refine_ls_R_factor_all 0.0800
_refine_ls_R_factor_obs 0.0536
_refine_ls_shift/esd_max 1.857
_refine_ls_shift/esd_mean 0.026
_refine_ls_structure_factor_coef Fsqd
_refine_ls_weighting_details 'w=1/[\s^2^(Fo^2^)+(0.0297P)^2^+1.8384P] where P=(Fo^2^+2Fc^2^)/3'
_refine_ls_weighting_scheme calc
_refine_ls_wR_factor_all 0.1243
_refine_ls_wR_factor_obs 0.1012
_reflns_number_observed 1965
_reflns_number_total 2524
_reflns_observed_criterion >2sigma(I)
_cod_data_source_file ic9910460.cif
_cod_data_source_block VO(alpha-D-HMeBMP)(bsal)
_cod_depositor_comments
;
The following automatic conversions were performed:

'_symmetry_cell_setting' value 'MONOCLINIC' changed to 'monoclinic'
according to the built-in table from CIF Core dictionary named
'cif_core.dic' version 2.4.1 from 2010-06-29.

Automatic conversion script
Id: cif_fix_values 1646 2011-03-28 12:23:43Z adriana 

The following automatic conversions were performed:

'_refine_ls_weighting_scheme' value 'calc
w=1/[\s^2^(Fo^2^)+(0.0297P)^2^+1.8384P] where P=(Fo^2^+2Fc^2^)/3' was
changed to 'calc'. New tag '_refine_ls_weighting_details' was
created. The value of the new tag was set to
'w=1/[\s^2^(Fo^2^)+(0.0297P)^2^+1.8384P] where P=(Fo^2^+2Fc^2^)/3'.

Automatic conversion script
Id: cif_fix_values 3143 2015-03-26 13:38:13Z robertas 
;
_cod_database_code 4320823

loop_
_symmetry_equiv_pos_as_xyz
'x, y, z'
'-x, y+1/2, -z'

loop_
_atom_site_aniso_label
_atom_site_aniso_U_11
_atom_site_aniso_U_22
_atom_site_aniso_U_33
_atom_site_aniso_U_23
_atom_site_aniso_U_13
_atom_site_aniso_U_12
V 0.0326(5) 0.0408(6) 0.0296(5) -0.0021(7) 0.0019(4) -0.0004(7)
O1 0.044(3) 0.042(3) 0.035(2) 0.011(2) 0.003(2) -0.006(2)
O2 0.041(3) 0.049(3) 0.056(3) 0.005(3) 0.021(2) 0.007(2)
O3 0.033(2) 0.035(3) 0.035(2) 0.006(2) 0.005(2) -0.002(2)
O4 0.044(3) 0.048(3) 0.036(2) -0.004(2) 0.006(2) -0.012(2)
O5 0.045(3) 0.041(3) 0.028(2) 0.007(2) 0.000(2) -0.004(2)
O6 0.045(2) 0.056(4) 0.038(2) 0.012(3) -0.003(2) -0.011(3)
O7 0.045(3) 0.052(3) 0.052(3) 0.000(3) 0.000(2) 0.006(3)
O8 0.037(2) 0.062(3) 0.029(2) -0.012(3) 0.005(2) -0.011(3)
O9 0.042(3) 0.050(3) 0.030(2) -0.005(2) 0.005(2) 0.000(3)
N1 0.036(3) 0.047(4) 0.028(3) -0.011(3) 0.000(2) -0.002(3)
N2 0.038(3) 0.056(4) 0.035(3) -0.012(3) 0.002(2) -0.005(3)
C1 0.038(4) 0.047(6) 0.036(3) 0.008(3) 0.008(3) 0.001(3)
C2 0.038(4) 0.037(4) 0.025(3) 0.002(3) 0.004(3) 0.001(3)
C3 0.037(4) 0.031(4) 0.031(3) 0.002(3) -0.001(3) 0.004(3)
C4 0.032(3) 0.036(4) 0.029(3) 0.010(3) 0.003(3) 0.000(3)
C5 0.033(3) 0.038(4) 0.038(3) 0.007(4) 0.002(2) -0.006(4)
C6 0.042(4) 0.057(5) 0.039(4) 0.009(4) -0.002(3) -0.009(4)
C7 0.051(4) 0.088(7) 0.093(6) 0.004(8) 0.037(4) -0.005(7)
C8 0.042(4) 0.040(4) 0.034(3) 0.007(3) 0.001(3) 0.002(4)
C15 0.041(3) 0.030(5) 0.033(3) -0.004(3) 0.010(3) 0.002(3)
C16 0.056(4) 0.051(6) 0.035(3) -0.008(4) 0.010(3) -0.014(4)
C17 0.079(5) 0.067(5) 0.036(3) -0.020(5) 0.014(4) 0.000(6)
C18 0.070(5) 0.057(5) 0.048(4) -0.009(4) 0.031(4) 0.000(5)
C19 0.044(4) 0.045(5) 0.048(4) -0.007(4) 0.011(3) -0.003(4)
C20 0.043(4) 0.032(4) 0.029(3) -0.004(3) 0.005(3) 0.002(3)
C21 0.031(3) 0.049(5) 0.038(4) -0.005(4) 0.004(3) -0.004(3)
C22 0.040(4) 0.043(4) 0.034(3) -0.002(3) -0.003(3) 0.002(4)

loop_
_atom_site_label
_atom_site_type_symbol
_atom_site_fract_x
_atom_site_fract_y
_atom_site_fract_z
_atom_site_U_iso_or_equiv
_atom_site_thermal_displace_type
_atom_site_occupancy
_atom_site_calc_flag
_atom_site_refinement_flags
_atom_site_disorder_group
V V 0.98767(9) 0.24457(13) 0.60631(8) 0.0345(3) Uani 1 d . .
O1 O 0.5922(4) 0.1516(5) 0.5368(3) 0.0403(12) Uani 1 d . .
O2 O 0.5482(4) 0.3088(5) 0.6712(4) 0.0473(13) Uani 1 d . .
O3 O 0.8387(4) 0.1980(4) 0.6250(3) 0.0344(11) Uani 1 d . .
O4 O 0.8590(4) 0.4512(5) 0.5478(3) 0.0425(12) Uani 1 d . .
H4A H 0.8867(4) 0.4294(5) 0.4921(3) 0.064 Uiso 1 calc R .
O5 O 0.6843(4) 0.4100(5) 0.3465(3) 0.0384(11) Uani 1 d . .
O6 O 0.5356(4) 0.2709(6) 0.2541(3) 0.0469(14) Uani 1 d . .
O7 O 1.0587(4) 0.1032(6) 0.6327(4) 0.0501(13) Uani 1 d . .
O8 O 0.9847(3) 0.2521(7) 0.4569(3) 0.0427(11) Uani 1 d . .
O9 O 1.0054(4) 0.3345(5) 0.7464(3) 0.0405(12) Uani 1 d . .
N1 N 1.1346(5) 0.3748(6) 0.6083(4) 0.0375(14) Uani 1 d . .
N2 N 1.1728(5) 0.4428(7) 0.7065(4) 0.043(2) Uani 1 d . .
C1 C 0.6311(5) 0.2164(8) 0.6391(5) 0.040(2) Uani 1 d . .
H1A H 0.6451(5) 0.1434(8) 0.6949(5) 0.048 Uiso 1 calc R .
C2 C 0.7473(5) 0.2955(7) 0.6367(5) 0.033(2) Uani 1 d . .
H2A H 0.7671(5) 0.3456(7) 0.7060(5) 0.040 Uiso 1 calc R .
C3 C 0.7411(5) 0.3986(7) 0.5425(5) 0.034(2) Uani 1 d . .
H3A H 0.6856(5) 0.4741(7) 0.5528(5) 0.040 Uiso 1 calc R .
C4 C 0.6992(5) 0.3190(7) 0.4391(5) 0.0326(15) Uani 1 d . .
H4B H 0.7575(5) 0.2470(7) 0.4281(5) 0.039 Uiso 1 calc R .
C5 C 0.5794(5) 0.2509(9) 0.4488(4) 0.0367(14) Uani 1 d . .
H5A H 0.5210(5) 0.3220(9) 0.4619(4) 0.044 Uiso 1 calc R .
C6 C 0.5377(6) 0.1732(9) 0.3432(5) 0.047(2) Uani 1 d . .
H6A H 0.5915(6) 0.0972(9) 0.3336(5) 0.056 Uiso 1 calc R .
H6B H 0.4589(6) 0.1351(9) 0.3453(5) 0.056 Uiso 1 calc R .
C7 C 0.4471(6) 0.2395(13) 0.7044(7) 0.075(3) Uani 1 d . .
H7B H 0.3926(6) 0.3073(13) 0.7258(7) 0.112 Uiso 1 calc R .
H7C H 0.4726(6) 0.1792(13) 0.7651(7) 0.112 Uiso 1 calc R .
H7A H 0.4085(6) 0.1854(13) 0.6444(7) 0.112 Uiso 1 calc R .
C8 C 0.6489(6) 0.3303(8) 0.2511(5) 0.039(2) Uani 1 d . .
H8A H 0.7066(6) 0.2554(8) 0.2469(5) 0.047 Uiso 1 calc R .
C9 C 0.6453(6) 0.4198(8) 0.1511(5) 0.041(2) Uiso 1 d G .
C10 C 0.5629(7) 0.3919(11) 0.0599(5) 0.067(2) Uiso 1 d G .
H10A H 0.5055(46) 0.3235(43) 0.0630(27) 0.080 Uiso 1 calc R .
C11 C 0.5666(8) 0.4674(11) -0.0368(8) 0.076(3) Uiso 1 d G .
H11A H 0.5156(8) 0.4441(11) -0.0995(8) 0.092 Uiso 1 calc R .
C12 C 0.6446(7) 0.5750(10) -0.0394(7) 0.070(3) Uiso 1 d G .
H12A H 0.6442(7) 0.6271(10) -0.1030(7) 0.084 Uiso 1 calc R .
C13 C 0.7239(8) 0.6067(10) 0.0518(7) 0.067(2) Uiso 1 d G .
H13A H 0.7766(8) 0.6805(10) 0.0507(7) 0.081 Uiso 1 calc R .
C14 C 0.7239(7) 0.5258(9) 0.1461(6) 0.051(2) Uiso 1 d G .
H14A H 0.7790(7) 0.5450(9) 0.2071(6) 0.062 Uiso 1 calc R .
C15 C 1.0668(5) 0.2698(7) 0.3880(5) 0.034(2) Uani 1 d . .
C16 C 1.0402(6) 0.2258(9) 0.2807(5) 0.047(2) Uani 1 d . .
H16A H 0.9678(6) 0.1835(9) 0.2567(5) 0.057 Uiso 1 calc R .
C17 C 1.1223(7) 0.2455(11) 0.2107(5) 0.060(2) Uani 1 d . .
H17A H 1.1040(7) 0.2171(11) 0.1383(5) 0.072 Uiso 1 calc R .
C18 C 1.2300(7) 0.3052(9) 0.2432(6) 0.056(2) Uani 1 d . .
H18A H 1.2860(7) 0.3123(9) 0.1949(6) 0.067 Uiso 1 calc R .
C19 C 1.2544(6) 0.3547(8) 0.3478(6) 0.045(2) Uani 1 d . .
H19A H 1.3257(6) 0.4007(8) 0.3693(6) 0.054 Uiso 1 calc R .
C20 C 1.1737(6) 0.3372(7) 0.4229(5) 0.035(2) Uani 1 d . .
C21 C 1.1981(6) 0.3938(8) 0.5294(5) 0.040(2) Uani 1 d . .
H21A H 1.2654(6) 0.4495(8) 0.5442(5) 0.047 Uiso 1 calc R .
C22 C 1.0986(6) 0.4127(8) 0.7747(5) 0.040(2) Uani 1 d . .
C23 C 1.1170(5) 0.4726(7) 0.8860(5) 0.043(2) Uiso 1 d G .
C24 C 1.2192(6) 0.5472(9) 0.9237(6) 0.058(2) Uiso 1 d G .
H24A H 1.2791(26) 0.5565(63) 0.8796(31) 0.070 Uiso 1 calc R .
C25 C 1.2324(8) 0.6081(11) 1.0276(7) 0.077(3) Uiso 1 d G .
H25A H 1.3021(8) 0.6549(11) 1.0539(7) 0.092 Uiso 1 calc R .
C26 C 1.1422(8) 0.5984(11) 1.0902(7) 0.072(3) Uiso 1 d G .
H26A H 1.1493(8) 0.6439(11) 1.1573(7) 0.087 Uiso 1 calc R .
C27 C 1.0413(8) 0.5232(11) 1.0566(7) 0.068(2) Uiso 1 d G .
H27A H 0.9827(8) 0.5138(11) 1.1020(7) 0.082 Uiso 1 calc R .
C28 C 1.0275(7) 0.4603(9) 0.9527(6) 0.054(2) Uiso 1 d G .
H28A H 0.9588(7) 0.4106(9) 0.9285(6) 0.064 Uiso 1 calc R .

loop_
_atom_type_symbol
_atom_type_description
_atom_type_scat_dispersion_real
_atom_type_scat_dispersion_imag
_atom_type_scat_source
C C 0.0033 0.0016 'International Tables Vol C Tables 4.2.6.8 and 6.1.1.4'
H H 0.0000 0.0000 'International Tables Vol C Tables 4.2.6.8 and 6.1.1.4'
N N 0.0061 0.0033 'International Tables Vol C Tables 4.2.6.8 and 6.1.1.4'
O O 0.0106 0.0060 'International Tables Vol C Tables 4.2.6.8 and 6.1.1.4'
V V 0.3005 0.5294 'International Tables Vol C Tables 4.2.6.8 and 6.1.1.4'

loop_
_geom_angle_atom_site_label_1
_geom_angle_atom_site_label_2
_geom_angle_atom_site_label_3
_geom_angle
_geom_angle_site_symmetry_1
_geom_angle_site_symmetry_3
_geom_angle_publ_flag
O7 V O3 102.8(2) . . ?
O7 V O8 100.4(3) . . ?
O3 V O8 104.3(2) . . ?
O7 V O9 102.2(2) . . ?
O3 V O9 89.1(2) . . ?
O8 V O9 150.4(3) . . ?
O7 V N1 97.3(3) . . ?
O3 V N1 156.3(2) . . ?
O8 V N1 84.0(2) . . ?
O9 V N1 74.4(2) . . ?
C1 O1 C5 111.5(5) . . ?
C1 O2 C7 112.5(7) . . ?
C2 O3 V 124.3(4) . . ?
C8 O5 C4 108.8(5) . . ?
C8 O6 C6 111.1(5) . . ?
C15 O8 V 135.4(4) . . ?
C22 O9 V 118.9(4) . . ?
C21 N1 N2 116.4(6) . . ?
C21 N1 V 126.9(4) . . ?
N2 N1 V 116.6(4) . . ?
C22 N2 N1 107.7(5) . . ?
O2 C1 O1 113.0(5) . . ?
O2 C1 C2 107.9(6) . . ?
O1 C1 C2 111.6(5) . . ?
O3 C2 C3 108.2(5) . . ?
O3 C2 C1 108.6(5) . . ?
C3 C2 C1 112.8(5) . . ?
O4 C3 C4 114.0(5) . . ?
O4 C3 C2 104.4(5) . . ?
C4 C3 C2 107.0(5) . . ?
O5 C4 C3 110.8(5) . . ?
O5 C4 C5 108.2(5) . . ?
C3 C4 C5 109.6(5) . . ?
O1 C5 C6 108.0(7) . . ?
O1 C5 C4 110.0(5) . . ?
C6 C5 C4 108.8(5) . . ?
O6 C6 C5 107.7(6) . . ?
O6 C8 O5 110.8(5) . . ?
O6 C8 C9 109.2(5) . . ?
O5 C8 C9 110.2(6) . . ?
C10 C9 C14 118.8(7) . . ?
C10 C9 C8 119.8(7) . . ?
C14 C9 C8 121.4(6) . . ?
C9 C10 C11 119.7(8) . . ?
C12 C11 C10 120.4(9) . . ?
C11 C12 C13 120.3(9) . . ?
C12 C13 C14 118.9(9) . . ?
C13 C14 C9 121.7(7) . . ?
O8 C15 C16 118.8(6) . . ?
O8 C15 C20 120.6(5) . . ?
C16 C15 C20 120.5(6) . . ?
C17 C16 C15 118.8(7) . . ?
C18 C17 C16 122.3(6) . . ?
C17 C18 C19 119.0(6) . . ?
C18 C19 C20 121.0(7) . . ?
C15 C20 C19 118.2(6) . . ?
C15 C20 C21 121.4(6) . . ?
C19 C20 C21 120.3(6) . . ?
N1 C21 C20 125.5(6) . . ?
N2 C22 O9 121.9(6) . . ?
N2 C22 C23 119.4(6) . . ?
O9 C22 C23 118.7(6) . . ?
C24 C23 C28 119.2(7) . . ?
C24 C23 C22 121.3(6) . . ?
C28 C23 C22 119.4(6) . . ?
C23 C24 C25 120.4(7) . . ?
C26 C25 C24 119.4(9) . . ?
C27 C26 C25 121.7(9) . . ?
C26 C27 C28 119.3(9) . . ?
C27 C28 C23 120.0(8) . . ?

loop_
_geom_bond_atom_site_label_1
_geom_bond_atom_site_label_2
_geom_bond_distance
_geom_bond_site_symmetry_2
_geom_bond_publ_flag
V O7 1.592(5) . ?
V O3 1.795(4) . ?
V O8 1.839(4) . ?
V O9 1.918(4) . ?
V N1 2.084(6) . ?
O1 C1 1.422(7) . ?
O1 C5 1.438(8) . ?
O2 C1 1.390(8) . ?
O2 C7 1.434(9) . ?
O3 C2 1.421(7) . ?
O4 C3 1.425(7) . ?
O5 C8 1.416(7) . ?
O5 C4 1.430(7) . ?
O6 C8 1.413(7) . ?
O6 C6 1.442(8) . ?
O8 C15 1.353(7) . ?
O9 C22 1.308(8) . ?
N1 C21 1.298(8) . ?
N1 N2 1.393(7) . ?
N2 C22 1.300(8) . ?
C1 C2 1.526(9) . ?
C2 C3 1.521(8) . ?
C3 C4 1.508(8) . ?
C4 C5 1.530(8) . ?
C5 C6 1.521(9) . ?
C8 C9 1.499(9) . ?
C9 C10 1.39 . ?
C9 C14 1.362(10) . ?
C10 C11 1.400(11) . ?
C11 C12 1.365(12) . ?
C12 C13 1.377(11) . ?
C13 C14 1.399(11) . ?
C15 C16 1.382(8) . ?
C15 C20 1.393(9) . ?
C16 C17 1.365(9) . ?
C17 C18 1.362(11) . ?
C18 C19 1.369(9) . ?
C19 C20 1.397(9) . ?
C20 C21 1.413(8) . ?
C22 C23 1.477(9) . ?
C23 C24 1.39 . ?
C23 C28 1.395(9) . ?
C24 C25 1.398(11) . ?
C25 C26 1.366(11) . ?
C26 C27 1.371(12) . ?
C27 C28 1.405(10) . ?
